data_7238843
loop_
_publ_author_name
'Li, Cheng-Peng'
'Chen, Jing'
'Liu, Peng-Wen'
'Du, Miao'

_publ_section_title
;
 Structural diversity and fluorescent properties of CdII coordination
 polymers with 5-halonicotinates regulated by solvent and ligand
 halogen-substituting effect
;
_journal_issue 45
_journal_name_full CrystEngComm
_journal_page_first 9713
_journal_paper_doi 10.1039/c3ce41116h
_journal_volume 15
_journal_year 2013
_chemical_formula_sum 'C12 H6 Cd F2 N2 O4'
_chemical_formula_weight 392.59
_space_group_IT_number 14
_space_group_name_Hall '-P 2ybc'
_space_group_name_H-M_alt 'P 1 21/c 1'
_symmetry_cell_setting monoclinic
_symmetry_space_group_name_H-M 'P 1 21/c 1'
_atom_sites_solution_hydrogens geom
_atom_sites_solution_primary direct
_atom_sites_solution_secondary difmap
_audit_creation_method SHELXL-97
_cell_angle_alpha 90.00
_cell_angle_beta 120.868(4)
_cell_angle_gamma 90.00
_cell_formula_units_Z 4
_cell_length_a 10.8861(8)
_cell_length_b 10.2944(8)
_cell_length_c 14.3534(8)
_cell_measurement_reflns_used 4669
_cell_measurement_temperature 296(2)
_cell_measurement_theta_max 30.52
_cell_measurement_theta_min 2.58
_cell_volume 1380.68(18)
_computing_cell_refinement 'Bruker SMART'
_computing_data_collection 'Bruker SMART'
_computing_data_reduction 'Bruker SAINT'
_computing_molecular_graphics 'Bruker SHELXTL'
_computing_publication_material 'Bruker SHELXTL'
_computing_structure_refinement 'SHELXL-97 (Sheldrick, 1997)'
_computing_structure_solution 'SHELXS-97 (Sheldrick, 1990)'
_diffrn_ambient_temperature 296(2)
_diffrn_measured_fraction_theta_full 0.999
_diffrn_measured_fraction_theta_max 0.999
_diffrn_measurement_device_type 'CCD area detector'
_diffrn_measurement_method 'phi and omega scans'
_diffrn_radiation_monochromator graphite
_diffrn_radiation_source 'fine-focus sealed tube'
_diffrn_radiation_type MoK\a
_diffrn_radiation_wavelength 0.71073
_diffrn_reflns_av_R_equivalents 0.0198
_diffrn_reflns_av_sigmaI/netI 0.0220
_diffrn_reflns_limit_h_max 12
_diffrn_reflns_limit_h_min -11
_diffrn_reflns_limit_k_max 12
_diffrn_reflns_limit_k_min -11
_diffrn_reflns_limit_l_max 9
_diffrn_reflns_limit_l_min -17
_diffrn_reflns_number 6902
_diffrn_reflns_theta_full 25.03
_diffrn_reflns_theta_max 25.03
_diffrn_reflns_theta_min 2.18
_exptl_absorpt_coefficient_mu 1.621
_exptl_absorpt_correction_T_max 0.7169
_exptl_absorpt_correction_T_min 0.6251
_exptl_absorpt_correction_type multi-scan
_exptl_absorpt_process_details SADABS
_exptl_crystal_colour COLORLESS
_exptl_crystal_density_diffrn 1.889
_exptl_crystal_density_meas ?
_exptl_crystal_density_method 'not measured'
_exptl_crystal_description BLOCK
_exptl_crystal_F_000 760
_exptl_crystal_size_max 0.32
_exptl_crystal_size_mid 0.28
_exptl_crystal_size_min 0.22
_refine_diff_density_max 0.624
_refine_diff_density_min -1.136
_refine_diff_density_rms 0.135
_refine_ls_extinction_method none
_refine_ls_goodness_of_fit_ref 1.072
_refine_ls_hydrogen_treatment constr
_refine_ls_matrix_type full
_refine_ls_number_parameters 190
_refine_ls_number_reflns 2437
_refine_ls_number_restraints 0
_refine_ls_restrained_S_all 1.072
_refine_ls_R_factor_all 0.0366
_refine_ls_R_factor_gt 0.0349
_refine_ls_shift/su_max 0.001
_refine_ls_shift/su_mean 0.000
_refine_ls_structure_factor_coef Fsqd
_refine_ls_weighting_details 'calc w=1/[\s^2^(Fo^2^)+(0.0509P)^2^+4.1280P] where P=(Fo^2^+2Fc^2^)/3'
_refine_ls_weighting_scheme calc
_refine_ls_wR_factor_gt 0.0921
_refine_ls_wR_factor_ref 0.0936
_reflns_number_gt 2289
_reflns_number_total 2437
_reflns_threshold_expression >2sigma(I)
_cod_data_source_file c3ce41116h.txt
_cod_data_source_block 1
_cod_depositor_comments
;
The following automatic conversions were performed:

data item '_exptl_absorpt_correction_type' value 'MULTI-SCAN' was
changed to 'multi-scan' in accordance with the
/home/saulius/struct/COD-crude-data/automatic-downloads/DataCite-retrospective/RSC/depositions/lib/dictionaries/cif_core.dic
dictionary named 'cif_core.dic' version 2.4.2 last updated on
2011-04-26.

data item '_symmetry_cell_setting' value 'Monoclinic' was changed to
'monoclinic' in accordance with the
/home/saulius/struct/COD-crude-data/automatic-downloads/DataCite-retrospective/RSC/depositions/lib/dictionaries/cif_core.dic
dictionary named 'cif_core.dic' version 2.4.2 last updated on
2011-04-26.

data item '_exptl_crystal_density_meas' value 'NONE' was changed to
'?' -- the value is perceived as not measured.

Automatic conversion script
Id: cif_fix_values 6909 2019-04-08 15:41:33Z antanas 
;
_cod_original_cell_volume 1380.68(17)
_cod_original_sg_symbol_H-M P2(1)/c
_cod_database_code 7238843

loop_
_symmetry_equiv_pos_as_xyz
'x, y, z'
'-x, y+1/2, -z+1/2'
'-x, -y, -z'
'x, -y-1/2, z-1/2'

loop_
_atom_site_label
_atom_site_type_symbol
_atom_site_fract_x
_atom_site_fract_y
_atom_site_fract_z
_atom_site_U_iso_or_equiv
_atom_site_adp_type
_atom_site_occupancy
_atom_site_symmetry_multiplicity
_atom_site_calc_flag
_atom_site_refinement_flags
Cd1 Cd 0.67672(3) 0.61497(3) 0.59406(2) 0.02274(13) Uani 1 1 d .
F1 F 0.8428(7) 0.3501(6) 0.3233(4) 0.1152(18) Uani 1 1 d .
F2 F 0.2291(6) 0.5041(6) -0.0386(4) 0.123(2) Uani 1 1 d .
O1 O 1.1561(4) 0.1245(3) 0.7066(3) 0.0411(8) Uani 1 1 d .
O2 O 1.1319(4) 0.2589(3) 0.8152(3) 0.0416(8) Uani 1 1 d .
O3 O 0.6025(3) 0.7035(3) 0.4283(2) 0.0361(7) Uani 1 1 d .
O4 O 0.5726(5) 0.4364(4) 0.6219(3) 0.0506(10) Uani 1 1 d .
N1 N 0.8093(4) 0.4635(4) 0.5600(3) 0.0306(8) Uani 1 1 d .
N2 N 0.5246(4) 0.7507(4) 0.6194(3) 0.0292(8) Uani 1 1 d .
C1 C 1.0991(4) 0.2212(4) 0.7229(4) 0.0300(9) Uani 1 1 d .
C2 C 0.9894(4) 0.2985(4) 0.6271(3) 0.0279(9) Uani 1 1 d .
C3 C 0.9066(5) 0.3895(4) 0.6410(4) 0.0290(9) Uani 1 1 d .
H3 H 0.9191 0.3997 0.7097 0.035 Uiso 1 1 calc R
C4 C 0.7932(5) 0.4470(5) 0.4614(4) 0.0314(9) Uani 1 1 d .
H4 H 0.7258 0.4982 0.4047 0.038 Uiso 1 1 calc R
C5 C 0.8700(5) 0.3592(5) 0.4389(4) 0.0321(10) Uani 1 1 d .
C6 C 0.9689(5) 0.2835(4) 0.5236(4) 0.0328(10) Uani 1 1 d .
H6 H 1.0221 0.2222 0.5116 0.039 Uiso 1 1 calc R
C7 C 0.4992(5) 0.6391(4) 0.3571(4) 0.0273(9) Uani 1 1 d .
C8 C 0.4652(4) 0.6520(4) 0.2420(3) 0.0240(8) Uani 1 1 d .
C9 C 0.3611(5) 0.5775(4) 0.1588(3) 0.0280(9) Uani 1 1 d .
H9 H 0.3060 0.5205 0.1727 0.034 Uiso 1 1 calc R
C10 C 0.3385(5) 0.5874(4) 0.0543(4) 0.0308(9) Uani 1 1 d .
C11 C 0.4244(5) 0.8245(4) 0.5401(3) 0.0313(10) Uani 1 1 d .
H11 H 0.4114 0.8163 0.4711 0.038 Uiso 1 1 calc R
C12 C 0.5451(4) 0.7633(4) 0.7193(3) 0.0270(9) Uani 1 1 d .
H12 H 0.6155 0.7134 0.7753 0.032 Uiso 1 1 calc R

loop_
_atom_site_aniso_label
_atom_site_aniso_U_11
_atom_site_aniso_U_22
_atom_site_aniso_U_33
_atom_site_aniso_U_23
_atom_site_aniso_U_13
_atom_site_aniso_U_12
Cd1 0.0258(2) 0.0253(2) 0.01988(19) -0.00008(11) 0.01372(15) 0.00078(11)
F1 0.129(5) 0.148(5) 0.088(4) -0.011(3) 0.070(4) -0.003(4)
F2 0.134(5) 0.113(4) 0.090(4) -0.022(3) 0.035(3) -0.034(4)
O1 0.0381(19) 0.0382(19) 0.044(2) 0.0030(14) 0.0194(17) 0.0112(14)
O2 0.0416(18) 0.043(2) 0.0297(17) 0.0020(14) 0.0109(15) 0.0100(15)
O3 0.0384(17) 0.0469(19) 0.0215(15) 0.0008(14) 0.0143(14) -0.0008(15)
O4 0.078(3) 0.046(2) 0.047(2) 0.0017(17) 0.046(2) -0.017(2)
N1 0.0333(19) 0.0307(19) 0.0317(19) 0.0044(16) 0.0195(16) 0.0060(16)
N2 0.0312(18) 0.036(2) 0.0221(17) 0.0017(15) 0.0151(15) 0.0069(16)
C1 0.024(2) 0.028(2) 0.036(2) 0.0024(19) 0.0141(19) -0.0010(17)
C2 0.025(2) 0.028(2) 0.030(2) -0.0016(17) 0.0128(18) -0.0014(17)
C3 0.033(2) 0.029(2) 0.027(2) -0.0001(17) 0.0167(19) 0.0007(17)
C4 0.031(2) 0.039(2) 0.027(2) 0.0035(19) 0.0168(18) 0.0054(19)
C5 0.030(2) 0.039(2) 0.030(2) -0.0023(19) 0.018(2) -0.0017(19)
C6 0.030(2) 0.033(2) 0.040(2) -0.002(2) 0.021(2) 0.0032(19)
C7 0.035(2) 0.027(2) 0.025(2) 0.0045(17) 0.020(2) 0.0069(18)
C8 0.026(2) 0.026(2) 0.021(2) 0.0025(16) 0.0127(17) 0.0016(17)
C9 0.030(2) 0.026(2) 0.029(2) 0.0032(18) 0.0158(18) -0.0026(17)
C10 0.035(2) 0.028(2) 0.025(2) -0.0016(18) 0.0129(19) -0.0013(19)
C11 0.038(2) 0.037(2) 0.0191(19) -0.0003(18) 0.0154(18) 0.003(2)
C12 0.029(2) 0.031(2) 0.022(2) 0.0010(17) 0.0134(17) 0.0054(17)

loop_
_atom_type_symbol
_atom_type_description
_atom_type_scat_dispersion_real
_atom_type_scat_dispersion_imag
_atom_type_scat_source
C C 0.0033 0.0016 'International Tables Vol C Tables 4.2.6.8 and 6.1.1.4'
H H 0.0000 0.0000 'International Tables Vol C Tables 4.2.6.8 and 6.1.1.4'
N N 0.0061 0.0033 'International Tables Vol C Tables 4.2.6.8 and 6.1.1.4'
O O 0.0106 0.0060 'International Tables Vol C Tables 4.2.6.8 and 6.1.1.4'
F F 0.0171 0.0103 'International Tables Vol C Tables 4.2.6.8 and 6.1.1.4'
Cd Cd -0.8075 1.2024 'International Tables Vol C Tables 4.2.6.8 and 6.1.1.4'

loop_
_geom_angle_atom_site_label_1
_geom_angle_atom_site_label_2
_geom_angle_atom_site_label_3
_geom_angle
_geom_angle_site_symmetry_1
_geom_angle_site_symmetry_3
O3 Cd1 O4 124.04(13) . .
O3 Cd1 N2 91.32(12) . .
O4 Cd1 N2 89.96(14) . .
O3 Cd1 O2 93.78(12) . 2_756
O4 Cd1 O2 142.08(13) . 2_756
N2 Cd1 O2 91.99(13) . 2_756
O3 Cd1 N1 88.56(12) . .
O4 Cd1 N1 85.15(14) . .
N2 Cd1 N1 174.01(13) . .
O2 Cd1 N1 93.99(13) 2_756 .
O3 Cd1 O1 147.85(11) . 2_756
O4 Cd1 O1 88.10(12) . 2_756
N2 Cd1 O1 87.49(12) . 2_756
O2 Cd1 O1 54.19(11) 2_756 2_756
N1 Cd1 O1 95.79(12) . 2_756
O3 Cd1 C1 120.51(13) . 2_756
O4 Cd1 C1 115.44(13) . 2_756
N2 Cd1 C1 88.04(13) . 2_756
O2 Cd1 C1 26.94(12) 2_756 2_756
N1 Cd1 C1 97.18(13) . 2_756
O1 Cd1 C1 27.35(12) 2_756 2_756
C1 O1 Cd1 87.5(3) . 2_746
C1 O2 Cd1 94.8(3) . 2_746
C7 O3 Cd1 109.3(3) . .
C7 O4 Cd1 165.5(4) 3_666 .
C3 N1 C4 117.4(4) . .
C3 N1 Cd1 119.7(3) . .
C4 N1 Cd1 122.9(3) . .
C11 N2 C12 118.1(4) . .
C11 N2 Cd1 122.8(3) . .
C12 N2 Cd1 118.9(3) . .
O2 C1 O1 123.1(4) . .
O2 C1 C2 117.9(4) . .
O1 C1 C2 119.0(4) . .
O2 C1 Cd1 58.3(2) . 2_746
O1 C1 Cd1 65.1(2) . 2_746
C2 C1 Cd1 171.2(3) . 2_746
C3 C2 C6 118.0(4) . .
C3 C2 C1 119.8(4) . .
C6 C2 C1 122.2(4) . .
N1 C3 C2 122.9(4) . .
N1 C3 H3 118.5 . .
C2 C3 H3 118.5 . .
N1 C4 C5 124.2(4) . .
N1 C4 H4 117.9 . .
C5 C4 H4 117.9 . .
C4 C5 C6 117.2(4) . .
C4 C5 F1 119.4(4) . .
C6 C5 F1 123.4(4) . .
C5 C6 C2 120.2(4) . .
C5 C6 H6 119.9 . .
C2 C6 H6 119.9 . .
O4 C7 O3 123.1(4) 3_666 .
O4 C7 C8 119.4(4) 3_666 .
O3 C7 C8 117.5(4) . .
C9 C8 C12 118.8(4) . 4_575
C9 C8 C7 122.1(4) . .
C12 C8 C7 119.0(4) 4_575 .
C8 C9 C10 120.2(4) . .
C8 C9 H9 119.9 . .
C10 C9 H9 119.9 . .
C11 C10 C9 116.4(4) 4_575 .
C11 C10 F2 121.6(4) 4_575 .
C9 C10 F2 122.0(4) . .
N2 C11 C10 124.2(4) . 4_576
N2 C11 H11 117.9 . .
C10 C11 H11 117.9 4_576 .
N2 C12 C8 122.2(4) . 4_576
N2 C12 H12 118.9 . .
C8 C12 H12 118.9 4_576 .

loop_
_geom_bond_atom_site_label_1
_geom_bond_atom_site_label_2
_geom_bond_distance
_geom_bond_site_symmetry_2
Cd1 O3 2.274(3) .
Cd1 O4 2.299(3) .
Cd1 N2 2.333(3) .
Cd1 O2 2.334(3) 2_756
Cd1 N1 2.340(4) .
Cd1 O1 2.483(4) 2_756
Cd1 C1 2.734(4) 2_756
F1 C5 1.531(7) .
F2 C10 1.517(6) .
O1 C1 1.257(5) .
O1 Cd1 2.483(4) 2_746
O2 C1 1.243(6) .
O2 Cd1 2.334(3) 2_746
O3 C7 1.253(6) .
O4 C7 1.244(6) 3_666
N1 C3 1.338(6) .
N1 C4 1.344(6) .
N2 C11 1.337(6) .
N2 C12 1.340(5) .
C1 C2 1.505(6) .
C1 Cd1 2.734(4) 2_746
C2 C3 1.384(6) .
C2 C6 1.393(6) .
C3 H3 0.9300 .
C4 C5 1.378(6) .
C4 H4 0.9300 .
C5 C6 1.379(7) .
C6 H6 0.9300 .
C7 O4 1.244(6) 3_666
C7 C8 1.503(6) .
C8 C9 1.382(6) .
C8 C12 1.384(6) 4_575
C9 C10 1.394(6) .
C9 H9 0.9300 .
C10 C11 1.391(7) 4_575
C11 C10 1.391(7) 4_576
C11 H11 0.9300 .
C12 C8 1.384(6) 4_576
C12 H12 0.9300 .

loop_
_geom_torsion_atom_site_label_1
_geom_torsion_atom_site_label_2
_geom_torsion_atom_site_label_3
_geom_torsion_atom_site_label_4
_geom_torsion
_geom_torsion_site_symmetry_1
_geom_torsion_site_symmetry_4
O4 Cd1 O3 C7 -0.7(3) . .
N2 Cd1 O3 C7 -91.5(3) . .
O2 Cd1 O3 C7 176.4(3) 2_756 .
N1 Cd1 O3 C7 82.5(3) . .
O1 Cd1 O3 C7 -178.9(3) 2_756 .
C1 Cd1 O3 C7 180.0(3) 2_756 .
O3 Cd1 O4 C7 -98.7(14) . 3_666
N2 Cd1 O4 C7 -7.2(14) . 3_666
O2 Cd1 O4 C7 86.0(14) 2_756 3_666
N1 Cd1 O4 C7 176.3(14) . 3_666
O1 Cd1 O4 C7 80.3(14) 2_756 3_666
C1 Cd1 O4 C7 80.6(14) 2_756 3_666
O3 Cd1 N1 C3 167.6(3) . .
O4 Cd1 N1 C3 -68.0(3) . .
O2 Cd1 N1 C3 73.9(3) 2_756 .
O1 Cd1 N1 C3 19.5(3) 2_756 .
C1 Cd1 N1 C3 47.0(3) 2_756 .
O3 Cd1 N1 C4 -12.0(4) . .
O4 Cd1 N1 C4 112.3(4) . .
O2 Cd1 N1 C4 -105.7(4) 2_756 .
O1 Cd1 N1 C4 -160.1(3) 2_756 .
C1 Cd1 N1 C4 -132.6(4) 2_756 .
O3 Cd1 N2 C11 10.0(4) . .
O4 Cd1 N2 C11 -114.1(4) . .
O2 Cd1 N2 C11 103.8(4) 2_756 .
O1 Cd1 N2 C11 157.8(4) 2_756 .
C1 Cd1 N2 C11 130.5(4) 2_756 .
O3 Cd1 N2 C12 -164.7(3) . .
O4 Cd1 N2 C12 71.2(3) . .
O2 Cd1 N2 C12 -70.9(3) 2_756 .
O1 Cd1 N2 C12 -16.9(3) 2_756 .
C1 Cd1 N2 C12 -44.2(3) 2_756 .
Cd1 O2 C1 O1 7.2(5) 2_746 .
Cd1 O2 C1 C2 -170.8(3) 2_746 .
Cd1 O1 C1 O2 -6.7(4) 2_746 .
Cd1 O1 C1 C2 171.2(3) 2_746 .
O2 C1 C2 C3 -13.9(6) . .
O1 C1 C2 C3 168.1(4) . .
O2 C1 C2 C6 165.0(4) . .
O1 C1 C2 C6 -13.1(6) . .
C4 N1 C3 C2 0.0(6) . .
Cd1 N1 C3 C2 -179.7(3) . .
C6 C2 C3 N1 -0.4(7) . .
C1 C2 C3 N1 178.5(4) . .
C3 N1 C4 C5 0.0(7) . .
Cd1 N1 C4 C5 179.7(4) . .
N1 C4 C5 C6 0.4(7) . .
N1 C4 C5 F1 -179.5(5) . .
C4 C5 C6 C2 -0.8(7) . .
F1 C5 C6 C2 179.1(5) . .
C3 C2 C6 C5 0.8(7) . .
C1 C2 C6 C5 -178.1(4) . .
Cd1 O3 C7 O4 17.8(5) . 3_666
Cd1 O3 C7 C8 -160.3(3) . .
O4 C7 C8 C9 -3.5(7) 3_666 .
O3 C7 C8 C9 174.7(4) . .
O4 C7 C8 C12 179.6(4) 3_666 4_575
O3 C7 C8 C12 -2.2(6) . 4_575
C12 C8 C9 C10 0.5(7) 4_575 .
C7 C8 C9 C10 -176.4(4) . .
C8 C9 C10 C11 -0.5(7) . 4_575
C8 C9 C10 F2 177.8(5) . .
C12 N2 C11 C10 -0.8(7) . 4_576
Cd1 N2 C11 C10 -175.6(4) . 4_576
C11 N2 C12 C8 0.9(6) . 4_576
Cd1 N2 C12 C8 175.9(3) . 4_576
